data_7020876
loop_
_publ_author_name
'Liu, Jinying'
'Ma, Chengbing'
'Chen, Hui'
'Hu, Mingqiang'
'Wen, Huimin'
'Cui, Honghua'
'Song, Xiaowei'
'Chen, Changneng'

_publ_section_title
;
 Syntheses, structures and magnetic properties of a family of
 heterometallic [Mn(II)(2)Mn(III)(2)Ln(III)(2)] clusters.
;
_journal_issue 7
_journal_name_full 'Dalton transactions (Cambridge, England : 2003)'
_journal_page_first 2423
_journal_page_last 2430
_journal_paper_doi 10.1039/c2dt32269b
_journal_volume 42
_journal_year 2013
_chemical_formula_moiety 'C62 H118 Mn4 N2 O28 Tb2'
_chemical_formula_sum 'C62 H118 Mn4 N2 O28 Tb2'
_chemical_formula_weight 1877.18
_space_group_IT_number 14
_symmetry_cell_setting monoclinic
_symmetry_space_group_name_Hall '-P 2yn'
_symmetry_space_group_name_H-M 'P 1 21/n 1'
_atom_sites_solution_hydrogens geom
_atom_sites_solution_primary direct
_atom_sites_solution_secondary difmap
_audit_creation_method
;
SHELXL-97

The four tert-butyl groups were each disordered into two positions
with occupancies of 77/23,64/36,69/31,59/41, respectively,
and the temperature factors of all atoms were restrained by using
the command DELU/SIMU/ISOR. The subsequent refinement gave good ellipsoid plot.

The bond lengths and bond angles of those four tert-butyl groups
were restrained by using DFIX.

All the hydrogens were added geometrically. The singly-deprotonated
triethanolamine ligands (H2tea C) were confirmed by the charge
consideration and bond-valence-sum (BVS) calculations, but no
difference fourier peak was found to be suitable for the definition
of the proton of H2tea- anions, and these four hydrogens were
calculated in the reported formula.
;
_cell_angle_alpha 90.00
_cell_angle_beta 112.897(3)
_cell_angle_gamma 90.00
_cell_formula_units_Z 2
_cell_length_a 17.5022(11)
_cell_length_b 11.4368(4)
_cell_length_c 22.0478(16)
_cell_measurement_reflns_used 3100
_cell_measurement_temperature 293(2)
_cell_measurement_theta_max 27.4895
_cell_measurement_theta_min 2.6114
_cell_volume 4065.5(4)
_computing_cell_refinement 'Bruker XSCANS'
_computing_data_collection 'Bruker XSCANS'
_computing_data_reduction 'Bruker SHELXTL'
_computing_molecular_graphics 'Bruker SHELXTL'
_computing_publication_material 'Bruker SHELXTL'
_computing_structure_refinement 'SHELXL-97 (Sheldrick, 1997)'
_computing_structure_solution 'SHELXS-97 (Sheldrick, 1990)'
_diffrn_ambient_temperature 293(2)
_diffrn_detector_area_resol_mean 14.6306
_diffrn_measured_fraction_theta_full 0.986
_diffrn_measured_fraction_theta_max 0.986
_diffrn_measurement_device_type 'Bruker P4'
_diffrn_measurement_method '\w scans'
_diffrn_radiation_monochromator graphite
_diffrn_radiation_source 'fine-focus sealed tube'
_diffrn_radiation_type MoK\a
_diffrn_radiation_wavelength 0.71073
_diffrn_reflns_av_R_equivalents 0.0346
_diffrn_reflns_av_sigmaI/netI 0.0340
_diffrn_reflns_limit_h_max 22
_diffrn_reflns_limit_h_min -22
_diffrn_reflns_limit_k_max 14
_diffrn_reflns_limit_k_min -14
_diffrn_reflns_limit_l_max 28
_diffrn_reflns_limit_l_min -28
_diffrn_reflns_number 30542
_diffrn_reflns_theta_full 27.47
_diffrn_reflns_theta_max 27.47
_diffrn_reflns_theta_min 2.60
_exptl_absorpt_coefficient_mu 2.392
_exptl_absorpt_correction_T_max 1.0000
_exptl_absorpt_correction_T_min 0.6533
_exptl_absorpt_correction_type multi-scan
_exptl_absorpt_process_details 'CrystalClear (Rigaku Corp., 2000)'
_exptl_crystal_colour brown
_exptl_crystal_density_diffrn 1.533
_exptl_crystal_density_method 'not measured'
_exptl_crystal_description prism
_exptl_crystal_F_000 1908
_exptl_crystal_size_max 0.55
_exptl_crystal_size_mid 0.3
_exptl_crystal_size_min 0.1
_refine_diff_density_max 1.571
_refine_diff_density_min -1.239
_refine_diff_density_rms 0.102
_refine_ls_extinction_method none
_refine_ls_goodness_of_fit_ref 1.015
_refine_ls_hydrogen_treatment constr
_refine_ls_matrix_type full
_refine_ls_number_parameters 554
_refine_ls_number_reflns 9187
_refine_ls_number_restraints 517
_refine_ls_restrained_S_all 1.054
_refine_ls_R_factor_all 0.0465
_refine_ls_R_factor_gt 0.0389
_refine_ls_shift/su_max 0.002
_refine_ls_shift/su_mean 0.000
_refine_ls_structure_factor_coef Fsqd
_refine_ls_weighting_details 'calc w=1/[\s^2^(Fo^2^)+(0.0600P)^2^+4.1310P] where P=(Fo^2^+2Fc^2^)/3'
_refine_ls_weighting_scheme calc
_refine_ls_wR_factor_gt 0.1009
_refine_ls_wR_factor_ref 0.1085
_reflns_number_gt 7918
_reflns_number_total 9187
_reflns_threshold_expression >2sigma(I)
_cod_data_source_file c2dt32269b.txt
_cod_data_source_block compound6
_cod_depositor_comments
;
The following automatic conversions were performed:

'_symmetry_cell_setting' value 'Monoclinic' changed to 'monoclinic'
according to /home/saulius/struct/CIF-dictionaries/cif_core.dic
dictionary named 'cif_core.dic' version 2.4.2 from 2011-04-26.

Automatic conversion script
Id: cif_fix_values 1891 2012-01-12 08:04:46Z andrius 
;
_cod_original_sg_symbol_H-M P2(1)/n
_cod_database_code 7020876

loop_
_symmetry_equiv_pos_as_xyz
'x, y, z'
'-x+1/2, y+1/2, -z+1/2'
'-x, -y, -z'
'x-1/2, -y-1/2, z-1/2'

loop_
_atom_site_label
_atom_site_type_symbol
_atom_site_fract_x
_atom_site_fract_y
_atom_site_fract_z
_atom_site_U_iso_or_equiv
_atom_site_adp_type
_atom_site_occupancy
_atom_site_symmetry_multiplicity
_atom_site_calc_flag
_atom_site_refinement_flags
_atom_site_disorder_assembly
_atom_site_disorder_group
N1 N 0.67077(19) 0.1774(3) -0.01274(16) 0.0432(8) Uani 1 1 d . . .
Tb1 Tb 0.779448(10) 0.017420(16) 0.056812(8) 0.03385(8) Uani 1 1 d . . .
Mn1 Mn 0.90271(3) 0.03543(4) -0.03287(2) 0.02854(12) Uani 1 1 d . . .
Mn2 Mn 0.98844(4) 0.02299(5) -0.13169(3) 0.03820(14) Uani 1 1 d . . .
O1 O 0.83164(15) 0.1356(2) -0.00973(12) 0.0345(5) Uani 1 1 d . . .
O2 O 0.65880(19) 0.0361(3) 0.08408(17) 0.0537(8) Uani 1 1 d . . .
O3 O 0.69723(18) -0.0381(3) -0.05964(14) 0.0469(7) Uani 1 1 d . . .
O4 O 0.81346(18) 0.1845(3) 0.12556(15) 0.0582(8) Uani 1 1 d . . .
O5 O 0.9328(2) 0.1152(3) 0.13505(16) 0.0587(8) Uani 1 1 d . . .
O6 O 0.72022(19) -0.1699(3) 0.04964(17) 0.0570(8) Uani 1 1 d . . .
O7 O 0.6055(2) -0.1711(3) 0.0690(2) 0.0815(12) Uani 1 1 d . . .
O8 O 0.79912(16) -0.0251(2) -0.12484(13) 0.0418(6) Uani 1 1 d . . .
O9 O 0.86697(18) -0.0339(3) -0.19180(14) 0.0526(8) Uani 1 1 d . . .
O10 O 1.0255(2) 0.1366(3) -0.18762(17) 0.0666(10) Uani 1 1 d . . .
O11 O 1.1552(2) 0.0761(3) -0.15678(16) 0.0650(9) Uani 1 1 d . . .
O12 O 0.88388(14) -0.0717(2) 0.02788(12) 0.0329(5) Uani 1 1 d . . .
O13 O 0.97595(13) -0.0765(2) -0.05019(11) 0.0304(5) Uani 1 1 d . . .
O14 O 1.06328(15) -0.1441(2) 0.08296(12) 0.0356(5) Uani 1 1 d . . .
C1 C 0.7213(3) 0.2709(4) -0.0243(2) 0.0522(11) Uani 1 1 d . . .
H1A H 0.7522 0.3107 0.0168 0.063 Uiso 1 1 calc R . .
H1B H 0.6852 0.3276 -0.0548 0.063 Uiso 1 1 calc R . .
C2 C 0.7815(3) 0.2219(4) -0.0525(2) 0.0484(10) Uani 1 1 d . . .
H2A H 0.7509 0.1882 -0.0955 0.058 Uiso 1 1 calc R . .
H2B H 0.8161 0.2844 -0.0575 0.058 Uiso 1 1 calc R . .
C3 C 0.5956(3) 0.1214(4) 0.0558(2) 0.0521(11) Uani 1 1 d . . .
H3A H 0.5758 0.1491 0.0887 0.062 Uiso 1 1 calc R . .
H3B H 0.5492 0.0869 0.0199 0.062 Uiso 1 1 calc R . .
C4 C 0.6302(3) 0.2211(4) 0.0309(2) 0.0532(11) Uani 1 1 d . . .
H4A H 0.5860 0.2748 0.0066 0.064 Uiso 1 1 calc R . .
H4B H 0.6704 0.2631 0.0677 0.064 Uiso 1 1 calc R . .
C5 C 0.6094(3) 0.1310(5) -0.0756(2) 0.0592(12) Uani 1 1 d . . .
H5A H 0.6195 0.1655 -0.1120 0.071 Uiso 1 1 calc R . .
H5B H 0.5541 0.1536 -0.0799 0.071 Uiso 1 1 calc R . .
C6 C 0.6136(3) -0.0002(4) -0.0796(2) 0.0535(12) Uani 1 1 d . . .
H6A H 0.5891 -0.0355 -0.0514 0.064 Uiso 1 1 calc R . .
H6B H 0.5820 -0.0255 -0.1244 0.064 Uiso 1 1 calc R . .
C7 C 0.8911(3) 0.1861(4) 0.1525(2) 0.0456(9) Uani 1 1 d . A .
C8 C 0.9326(3) 0.2776(5) 0.2043(3) 0.0850(16) Uani 1 1 d DU . .
C9 C 1.0222(4) 0.2444(9) 0.2434(5) 0.107(3) Uani 0.703(8) 1 d PDU A 1
H9A H 1.0243 0.1737 0.2674 0.160 Uiso 0.703(8) 1 calc PR A 1
H9B H 1.0494 0.3062 0.2736 0.160 Uiso 0.703(8) 1 calc PR A 1
H9C H 1.0498 0.2324 0.2138 0.160 Uiso 0.703(8) 1 calc PR A 1
C10 C 0.8853(6) 0.3056(10) 0.2452(5) 0.108(3) Uani 0.703(8) 1 d PDU A 1
H10A H 0.8866 0.2398 0.2726 0.163 Uiso 0.703(8) 1 calc PR A 1
H10B H 0.8288 0.3229 0.2171 0.163 Uiso 0.703(8) 1 calc PR A 1
H10C H 0.9096 0.3722 0.2723 0.163 Uiso 0.703(8) 1 calc PR A 1
C11 C 0.9349(6) 0.3901(7) 0.1631(4) 0.108(3) Uani 0.703(8) 1 d PDU A 1
H11A H 0.8793 0.4161 0.1382 0.162 Uiso 0.703(8) 1 calc PR A 1
H11B H 0.9616 0.3713 0.1337 0.162 Uiso 0.703(8) 1 calc PR A 1
H11C H 0.9653 0.4511 0.1926 0.162 Uiso 0.703(8) 1 calc PR A 1
C9' C 0.9292(13) 0.2120(17) 0.2656(7) 0.104(4) Uani 0.297(8) 1 d PDU A 2
H9'A H 0.8869 0.1529 0.2511 0.156 Uiso 0.297(8) 1 calc PR A 2
H9'B H 0.9167 0.2667 0.2934 0.156 Uiso 0.297(8) 1 calc PR A 2
H9'C H 0.9819 0.1760 0.2898 0.156 Uiso 0.297(8) 1 calc PR A 2
C10' C 0.8755(11) 0.3838(14) 0.1936(11) 0.110(4) Uani 0.297(8) 1 d PDU A 2
H10D H 0.8417 0.3744 0.2187 0.165 Uiso 0.297(8) 1 calc PR A 2
H10E H 0.8405 0.3901 0.1477 0.165 Uiso 0.297(8) 1 calc PR A 2
H10F H 0.9084 0.4533 0.2076 0.165 Uiso 0.297(8) 1 calc PR A 2
C11' C 1.0204(7) 0.313(2) 0.2194(11) 0.103(3) Uani 0.297(8) 1 d PDU A 2
H11D H 1.0571 0.2513 0.2423 0.155 Uiso 0.297(8) 1 calc PR A 2
H11E H 1.0332 0.3822 0.2465 0.155 Uiso 0.297(8) 1 calc PR A 2
H11F H 1.0271 0.3299 0.1791 0.155 Uiso 0.297(8) 1 calc PR A 2
C12 C 0.6600(3) -0.2212(4) 0.0555(2) 0.0555(11) Uani 1 1 d . B .
C13 C 0.6527(3) -0.3535(4) 0.0429(3) 0.0753(13) Uani 1 1 d DU . .
C14 C 0.7344(5) -0.4108(9) 0.0533(6) 0.093(3) Uani 0.639(8) 1 d PDU B 1
H14B H 0.7261 -0.4932 0.0451 0.140 Uiso 0.639(8) 1 calc PR B 1
H14C H 0.7726 -0.3983 0.0979 0.140 Uiso 0.639(8) 1 calc PR B 1
H14D H 0.7565 -0.3774 0.0236 0.140 Uiso 0.639(8) 1 calc PR B 1
C15 C 0.5924(6) -0.3660(9) -0.0286(4) 0.099(3) Uani 0.639(8) 1 d PDU B 1
H15A H 0.5846 -0.4473 -0.0400 0.149 Uiso 0.639(8) 1 calc PR B 1
H15B H 0.6146 -0.3269 -0.0567 0.149 Uiso 0.639(8) 1 calc PR B 1
H15C H 0.5401 -0.3315 -0.0340 0.149 Uiso 0.639(8) 1 calc PR B 1
C16 C 0.6136(7) -0.4085(10) 0.0874(5) 0.098(3) Uani 0.639(8) 1 d PDU B 1
H16A H 0.6088 -0.4915 0.0802 0.147 Uiso 0.639(8) 1 calc PR B 1
H16B H 0.5596 -0.3756 0.0771 0.147 Uiso 0.639(8) 1 calc PR B 1
H16C H 0.6480 -0.3929 0.1326 0.147 Uiso 0.639(8) 1 calc PR B 1
C14' C 0.7279(8) -0.4089(16) 0.0980(7) 0.095(4) Uani 0.361(8) 1 d PDU B 2
H14E H 0.7260 -0.4923 0.0925 0.142 Uiso 0.361(8) 1 calc PR B 2
H14F H 0.7264 -0.3900 0.1400 0.142 Uiso 0.361(8) 1 calc PR B 2
H14G H 0.7781 -0.3791 0.0960 0.142 Uiso 0.361(8) 1 calc PR B 2
C15' C 0.6622(12) -0.3740(17) -0.0228(6) 0.100(3) Uani 0.361(8) 1 d PDU B 2
H15D H 0.6581 -0.4562 -0.0326 0.149 Uiso 0.361(8) 1 calc PR B 2
H15E H 0.7154 -0.3458 -0.0195 0.149 Uiso 0.361(8) 1 calc PR B 2
H15F H 0.6192 -0.3330 -0.0574 0.149 Uiso 0.361(8) 1 calc PR B 2
C16' C 0.5733(7) -0.4075(16) 0.0410(10) 0.096(4) Uani 0.361(8) 1 d PDU B 2
H16D H 0.5739 -0.4900 0.0332 0.144 Uiso 0.361(8) 1 calc PR B 2
H16E H 0.5270 -0.3724 0.0062 0.144 Uiso 0.361(8) 1 calc PR B 2
H16F H 0.5683 -0.3945 0.0823 0.144 Uiso 0.361(8) 1 calc PR B 2
C17 C 0.8037(2) -0.0509(4) -0.17932(19) 0.0443(9) Uani 1 1 d . C .
C18 C 0.7281(3) -0.1078(5) -0.2328(2) 0.0675(13) Uani 1 1 d DU . .
C19 C 0.6549(5) -0.0263(7) -0.2487(4) 0.075(2) Uani 0.678(7) 1 d PDU C 1
H19A H 0.6336 -0.0315 -0.2147 0.113 Uiso 0.678(7) 1 calc PR C 1
H19B H 0.6123 -0.0481 -0.2901 0.113 Uiso 0.678(7) 1 calc PR C 1
H19C H 0.6722 0.0525 -0.2513 0.113 Uiso 0.678(7) 1 calc PR C 1
C20 C 0.7096(6) -0.2196(7) -0.2001(4) 0.099(3) Uani 0.678(7) 1 d PDU C 1
H20A H 0.7291 -0.2082 -0.1533 0.148 Uiso 0.678(7) 1 calc PR C 1
H20B H 0.7374 -0.2856 -0.2091 0.148 Uiso 0.678(7) 1 calc PR C 1
H20C H 0.6509 -0.2338 -0.2176 0.148 Uiso 0.678(7) 1 calc PR C 1
C21 C 0.7446(5) -0.1418(10) -0.2917(4) 0.096(2) Uani 0.678(7) 1 d PDU C 1
H21A H 0.7646 -0.2208 -0.2867 0.143 Uiso 0.678(7) 1 calc PR C 1
H21B H 0.7855 -0.0904 -0.2960 0.143 Uiso 0.678(7) 1 calc PR C 1
H21C H 0.6942 -0.1362 -0.3303 0.143 Uiso 0.678(7) 1 calc PR C 1
C19' C 0.6476(7) -0.0985(17) -0.2243(9) 0.082(3) Uani 0.322(7) 1 d PDU C 2
H19D H 0.6531 -0.1336 -0.1833 0.123 Uiso 0.322(7) 1 calc PR C 2
H19E H 0.6050 -0.1383 -0.2599 0.123 Uiso 0.322(7) 1 calc PR C 2
H19F H 0.6329 -0.0176 -0.2244 0.123 Uiso 0.322(7) 1 calc PR C 2
C20' C 0.7483(10) -0.2338(9) -0.2437(9) 0.092(4) Uani 0.322(7) 1 d PDU C 2
H20D H 0.7542 -0.2797 -0.2057 0.137 Uiso 0.322(7) 1 calc PR C 2
H20E H 0.7992 -0.2358 -0.2505 0.137 Uiso 0.322(7) 1 calc PR C 2
H20F H 0.7043 -0.2651 -0.2816 0.137 Uiso 0.322(7) 1 calc PR C 2
C21' C 0.7180(11) -0.0421(15) -0.2990(6) 0.091(4) Uani 0.322(7) 1 d PDU C 2
H21D H 0.7434 0.0336 -0.2887 0.136 Uiso 0.322(7) 1 calc PR C 2
H21E H 0.6601 -0.0334 -0.3261 0.136 Uiso 0.322(7) 1 calc PR C 2
H21F H 0.7443 -0.0869 -0.3223 0.136 Uiso 0.322(7) 1 calc PR C 2
C23 C 1.0975(3) 0.1895(5) -0.2549(2) 0.0769(13) Uani 1 1 d DU . .
C22 C 1.0927(3) 0.1291(4) -0.1952(2) 0.0532(10) Uani 1 1 d U D .
C24 C 1.0745(7) 0.3159(7) -0.2548(6) 0.097(3) Uani 0.586(7) 1 d PDU D 1
H24A H 1.1154 0.3546 -0.2177 0.146 Uiso 0.586(7) 1 calc PR D 1
H24B H 1.0213 0.3216 -0.2519 0.146 Uiso 0.586(7) 1 calc PR D 1
H24C H 1.0720 0.3523 -0.2948 0.146 Uiso 0.586(7) 1 calc PR D 1
C25 C 1.1795(5) 0.1701(11) -0.2600(5) 0.095(2) Uani 0.586(7) 1 d PDU D 1
H25A H 1.2227 0.2055 -0.2229 0.143 Uiso 0.586(7) 1 calc PR D 1
H25B H 1.1786 0.2048 -0.2999 0.143 Uiso 0.586(7) 1 calc PR D 1
H25C H 1.1897 0.0877 -0.2604 0.143 Uiso 0.586(7) 1 calc PR D 1
C26 C 1.0289(6) 0.1301(10) -0.3161(4) 0.102(3) Uani 0.586(7) 1 d PDU D 1
H26A H 0.9900 0.0902 -0.3024 0.152 Uiso 0.586(7) 1 calc PR D 1
H26B H 1.0543 0.0749 -0.3353 0.152 Uiso 0.586(7) 1 calc PR D 1
H26C H 1.0004 0.1887 -0.3481 0.152 Uiso 0.586(7) 1 calc PR D 1
C24' C 1.1766(7) 0.2681(13) -0.2299(7) 0.101(3) Uani 0.414(7) 1 d PDU D 2
H24D H 1.1946 0.2795 -0.1833 0.152 Uiso 0.414(7) 1 calc PR D 2
H24E H 1.1639 0.3425 -0.2518 0.152 Uiso 0.414(7) 1 calc PR D 2
H24F H 1.2198 0.2307 -0.2393 0.152 Uiso 0.414(7) 1 calc PR D 2
C25' C 1.1080(10) 0.0965(11) -0.2990(7) 0.101(3) Uani 0.414(7) 1 d PDU D 2
H25D H 1.1655 0.0753 -0.2841 0.151 Uiso 0.414(7) 1 calc PR D 2
H25E H 1.0894 0.1257 -0.3433 0.151 Uiso 0.414(7) 1 calc PR D 2
H25F H 1.0760 0.0290 -0.2979 0.151 Uiso 0.414(7) 1 calc PR D 2
C26' C 1.0238(7) 0.2681(12) -0.2903(7) 0.087(3) Uani 0.414(7) 1 d PDU D 2
H26D H 1.0319 0.3422 -0.2682 0.131 Uiso 0.414(7) 1 calc PR D 2
H26E H 0.9742 0.2321 -0.2902 0.131 Uiso 0.414(7) 1 calc PR D 2
H26F H 1.0184 0.2796 -0.3349 0.131 Uiso 0.414(7) 1 calc PR D 2
C27 C 0.9180(3) -0.3814(4) -0.0176(3) 0.0548(11) Uani 1 1 d . . .
H27A H 0.9096 -0.4187 0.0183 0.082 Uiso 1 1 calc R . .
H27B H 0.9608 -0.4216 -0.0263 0.082 Uiso 1 1 calc R . .
H27C H 0.8674 -0.3836 -0.0562 0.082 Uiso 1 1 calc R . .
C28 C 0.9440(2) -0.2534(3) 0.00057(19) 0.0382(8) Uani 1 1 d . . .
C29 C 0.8738(2) -0.1947(3) 0.0136(2) 0.0395(8) Uani 1 1 d . . .
H29A H 0.8227 -0.2060 -0.0247 0.047 Uiso 1 1 calc R . .
H29B H 0.8675 -0.2340 0.0504 0.047 Uiso 1 1 calc R . .
C30 C 0.9567(2) -0.1985(3) -0.05786(19) 0.0396(8) Uani 1 1 d . . .
H30A H 1.0013 -0.2394 -0.0646 0.047 Uiso 1 1 calc R . .
H30B H 0.9066 -0.2096 -0.0971 0.047 Uiso 1 1 calc R . .
C31 C 1.0256(2) -0.2541(3) 0.0618(2) 0.0411(8) Uani 1 1 d . . .
H31A H 1.0151 -0.2894 0.0978 0.049 Uiso 1 1 calc R . .
H31B H 1.0649 -0.3038 0.0528 0.049 Uiso 1 1 calc R . .

loop_
_atom_site_aniso_label
_atom_site_aniso_U_11
_atom_site_aniso_U_22
_atom_site_aniso_U_33
_atom_site_aniso_U_23
_atom_site_aniso_U_13
_atom_site_aniso_U_12
N1 0.0310(15) 0.0501(19) 0.0493(19) 0.0018(15) 0.0168(14) 0.0116(14)
Tb1 0.02546(11) 0.04218(12) 0.03473(11) 0.00099(6) 0.01261(8) 0.00518(6)
Mn1 0.0234(2) 0.0331(3) 0.0300(3) 0.00246(19) 0.0114(2) 0.00605(19)
Mn2 0.0301(3) 0.0551(4) 0.0323(3) 0.0055(2) 0.0152(2) 0.0086(2)
O1 0.0291(12) 0.0335(12) 0.0411(13) 0.0049(10) 0.0140(10) 0.0096(10)
O2 0.0385(16) 0.062(2) 0.067(2) 0.0012(15) 0.0277(15) 0.0057(14)
O3 0.0343(14) 0.0584(18) 0.0436(16) -0.0104(12) 0.0105(12) 0.0017(13)
O4 0.0393(16) 0.071(2) 0.0557(18) -0.0180(15) 0.0097(13) -0.0032(15)
O5 0.066(2) 0.061(2) 0.0630(19) -0.0046(15) 0.0403(17) 0.0129(16)
O6 0.0513(18) 0.0467(17) 0.083(2) -0.0008(15) 0.0377(17) -0.0051(14)
O7 0.059(2) 0.062(2) 0.144(4) 0.004(2) 0.062(2) 0.0024(18)
O8 0.0290(13) 0.0576(17) 0.0363(14) -0.0065(11) 0.0100(11) 0.0039(11)
O9 0.0331(15) 0.087(2) 0.0357(15) -0.0082(14) 0.0116(12) 0.0041(14)
O10 0.065(2) 0.085(2) 0.065(2) 0.0291(18) 0.0416(18) 0.0206(18)
O11 0.0491(18) 0.083(2) 0.0568(19) 0.0272(18) 0.0140(15) 0.0081(17)
O12 0.0307(12) 0.0315(12) 0.0391(13) 0.0028(10) 0.0163(10) 0.0055(10)
O13 0.0261(11) 0.0327(12) 0.0323(11) -0.0003(9) 0.0114(9) 0.0048(9)
O14 0.0293(12) 0.0411(14) 0.0366(13) 0.0077(10) 0.0130(10) 0.0074(10)
C1 0.046(2) 0.047(2) 0.069(3) 0.012(2) 0.028(2) 0.0226(19)
C2 0.042(2) 0.044(2) 0.062(3) 0.0155(19) 0.0240(19) 0.0192(18)
C3 0.038(2) 0.066(3) 0.063(3) -0.008(2) 0.031(2) 0.0060(19)
C4 0.040(2) 0.056(3) 0.067(3) -0.007(2) 0.024(2) 0.0159(19)
C5 0.035(2) 0.083(3) 0.052(2) 0.003(2) 0.0077(18) 0.014(2)
C6 0.030(2) 0.081(3) 0.044(2) -0.015(2) 0.0084(18) -0.0032(19)
C7 0.042(2) 0.054(2) 0.044(2) -0.0130(18) 0.0207(17) -0.0012(18)
C8 0.065(3) 0.100(3) 0.086(3) -0.054(3) 0.025(2) -0.012(3)
C9 0.075(4) 0.118(5) 0.099(5) -0.041(4) 0.003(4) -0.017(4)
C10 0.104(5) 0.132(6) 0.094(5) -0.064(4) 0.044(4) -0.005(5)
C11 0.102(5) 0.090(5) 0.120(5) -0.041(4) 0.030(4) -0.015(4)
C9' 0.089(6) 0.112(7) 0.094(6) -0.040(5) 0.017(5) -0.024(6)
C10' 0.101(6) 0.109(7) 0.107(7) -0.049(6) 0.027(6) 0.001(6)
C11' 0.084(5) 0.106(6) 0.107(6) -0.037(6) 0.024(5) -0.021(5)
C12 0.043(2) 0.052(3) 0.069(3) 0.008(2) 0.019(2) -0.002(2)
C13 0.065(3) 0.053(3) 0.111(3) 0.005(2) 0.039(3) -0.007(2)
C14 0.078(4) 0.058(4) 0.138(6) -0.008(5) 0.037(4) 0.005(4)
C15 0.094(5) 0.083(5) 0.112(5) -0.021(5) 0.030(4) -0.009(5)
C16 0.101(5) 0.073(5) 0.125(6) 0.009(5) 0.049(5) -0.020(5)
C14' 0.083(6) 0.064(6) 0.126(6) 0.004(6) 0.029(6) 0.007(5)
C15' 0.097(6) 0.078(6) 0.118(6) -0.012(6) 0.036(5) -0.010(6)
C16' 0.083(6) 0.070(6) 0.132(7) 0.005(6) 0.036(5) -0.017(5)
C17 0.0300(19) 0.060(2) 0.038(2) -0.0045(17) 0.0073(15) 0.0106(17)
C18 0.042(2) 0.092(3) 0.060(2) -0.028(2) 0.0107(19) -0.004(2)
C19 0.041(3) 0.102(5) 0.067(4) -0.011(4) 0.003(3) 0.004(3)
C20 0.084(5) 0.091(5) 0.098(5) -0.029(4) 0.010(4) -0.017(4)
C21 0.066(4) 0.137(6) 0.075(4) -0.050(4) 0.018(3) -0.006(4)
C19' 0.048(5) 0.107(7) 0.080(6) -0.018(6) 0.012(5) -0.005(6)
C20' 0.069(5) 0.094(5) 0.092(6) -0.031(5) 0.010(5) -0.010(5)
C21' 0.070(6) 0.110(7) 0.067(5) -0.019(5) -0.001(5) -0.025(6)
C23 0.076(3) 0.107(3) 0.062(2) 0.030(2) 0.042(2) 0.018(3)
C22 0.051(2) 0.065(3) 0.047(2) 0.0115(19) 0.0232(19) 0.008(2)
C24 0.107(6) 0.098(5) 0.094(6) 0.034(4) 0.047(5) 0.013(5)
C25 0.091(4) 0.130(6) 0.086(5) 0.033(4) 0.057(4) 0.016(4)
C26 0.108(5) 0.139(6) 0.063(4) 0.011(4) 0.040(4) -0.004(5)
C24' 0.097(5) 0.122(7) 0.094(6) 0.033(5) 0.046(5) -0.001(5)
C25' 0.111(6) 0.127(6) 0.075(5) 0.016(5) 0.047(5) 0.017(5)
C26' 0.095(6) 0.106(6) 0.073(6) 0.043(5) 0.046(5) 0.019(5)
C27 0.050(2) 0.033(2) 0.085(3) -0.003(2) 0.029(2) 0.0045(18)
C28 0.0310(17) 0.0312(17) 0.054(2) 0.0005(15) 0.0178(16) 0.0029(14)
C29 0.0342(18) 0.0307(18) 0.057(2) 0.0004(16) 0.0210(16) 0.0015(14)
C30 0.0375(19) 0.0362(19) 0.045(2) -0.0068(15) 0.0165(16) 0.0035(15)
C31 0.0361(19) 0.0351(19) 0.052(2) 0.0122(16) 0.0169(16) 0.0095(15)

loop_
_atom_type_symbol
_atom_type_description
_atom_type_scat_dispersion_real
_atom_type_scat_dispersion_imag
_atom_type_scat_source
C C 0.0033 0.0016 'International Tables Vol C Tables 4.2.6.8 and 6.1.1.4'
H H 0.0000 0.0000 'International Tables Vol C Tables 4.2.6.8 and 6.1.1.4'
N N 0.0061 0.0033 'International Tables Vol C Tables 4.2.6.8 and 6.1.1.4'
O O 0.0106 0.0060 'International Tables Vol C Tables 4.2.6.8 and 6.1.1.4'
Mn Mn 0.3368 0.7283 'International Tables Vol C Tables 4.2.6.8 and 6.1.1.4'
Tb Tb -0.1723 4.1537 'International Tables Vol C Tables 4.2.6.8 and 6.1.1.4'

loop_
_geom_angle_atom_site_label_1
_geom_angle_atom_site_label_2
_geom_angle_atom_site_label_3
_geom_angle
_geom_angle_site_symmetry_1
_geom_angle_site_symmetry_3
C1 N1 C5 111.3(4) . .
C1 N1 C4 109.8(3) . .
C5 N1 C4 111.8(3) . .
C1 N1 Tb1 104.9(2) . .
C5 N1 Tb1 112.9(3) . .
C4 N1 Tb1 105.8(2) . .
O11 Tb1 O6 71.67(13) 3_755 .
O11 Tb1 O4 81.67(13) 3_755 .
O6 Tb1 O4 140.43(12) . .
O11 Tb1 O12 84.87(11) 3_755 .
O6 Tb1 O12 87.50(10) . .
O4 Tb1 O12 119.23(9) . .
O11 Tb1 O1 132.25(10) 3_755 .
O6 Tb1 O1 136.59(10) . .
O4 Tb1 O1 82.94(10) . .
O12 Tb1 O1 64.38(8) . .
O11 Tb1 O2 87.72(12) 3_755 .
O6 Tb1 O2 72.16(11) . .
O4 Tb1 O2 78.22(11) . .
O12 Tb1 O2 159.63(10) . .
O1 Tb1 O2 132.30(9) . .
O11 Tb1 O3 137.62(13) 3_755 .
O6 Tb1 O3 68.69(11) . .
O4 Tb1 O3 140.10(11) . .
O12 Tb1 O3 79.10(9) . .
O1 Tb1 O3 73.74(10) . .
O2 Tb1 O3 93.94(11) . .
O11 Tb1 N1 147.88(12) 3_755 .
O6 Tb1 N1 112.94(11) . .
O4 Tb1 N1 76.04(11) . .
O12 Tb1 N1 126.24(9) . .
O1 Tb1 N1 67.64(9) . .
O2 Tb1 N1 65.43(11) . .
O3 Tb1 N1 65.34(10) . .
O11 Tb1 O5 66.23(11) 3_755 .
O6 Tb1 O5 134.08(11) . .
O4 Tb1 O5 48.74(9) . .
O12 Tb1 O5 71.62(8) . .
O1 Tb1 O5 69.67(9) . .
O2 Tb1 O5 122.16(10) . .
O3 Tb1 O5 140.27(10) . .
N1 Tb1 O5 112.38(10) . .
O11 Tb1 C7 71.20(13) 3_755 .
O6 Tb1 C7 142.18(12) . .
O4 Tb1 C7 24.04(11) . .
O12 Tb1 C7 96.12(10) . .
O1 Tb1 C7 76.58(10) . .
O2 Tb1 C7 99.40(11) . .
O3 Tb1 C7 148.98(12) . .
N1 Tb1 C7 95.08(12) . .
O5 Tb1 C7 24.79(10) . .
O11 Tb1 Mn1 112.67(9) 3_755 .
O6 Tb1 Mn1 111.84(8) . .
O4 Tb1 Mn1 105.13(8) . .
O12 Tb1 Mn1 32.68(6) . .
O1 Tb1 Mn1 32.04(6) . .
O2 Tb1 Mn1 159.56(8) . .
O3 Tb1 Mn1 70.35(7) . .
N1 Tb1 Mn1 95.45(7) . .
O5 Tb1 Mn1 70.48(6) . .
C7 Tb1 Mn1 89.01(8) . .
O1 Mn1 O14 98.46(11) . 3_755
O1 Mn1 O12 83.71(10) . .
O14 Mn1 O12 171.74(10) 3_755 .
O1 Mn1 O13 174.88(11) . .
O14 Mn1 O13 86.40(10) 3_755 .
O12 Mn1 O13 91.25(10) . .
O1 Mn1 O8 92.62(10) . .
O14 Mn1 O8 90.13(11) 3_755 .
O12 Mn1 O8 97.75(11) . .
O13 Mn1 O8 88.97(10) . .
O1 Mn1 O13 99.49(10) . 3_755
O14 Mn1 O13 85.80(10) 3_755 3_755
O12 Mn1 O13 85.98(9) . 3_755
O13 Mn1 O13 79.17(10) . 3_755
O8 Mn1 O13 167.67(10) . 3_755
O1 Mn1 Mn2 139.85(8) . .
O14 Mn1 Mn2 43.52(8) 3_755 .
O12 Mn1 Mn2 135.91(7) . .
O13 Mn1 Mn2 45.27(7) . .
O8 Mn1 Mn2 77.98(8) . .
O13 Mn1 Mn2 91.14(6) 3_755 .
O1 Mn1 Tb1 42.48(8) . .
O14 Mn1 Tb1 140.94(8) 3_755 .
O12 Mn1 Tb1 41.73(7) . .
O13 Mn1 Tb1 132.63(7) . .
O8 Mn1 Tb1 91.95(8) . .
O13 Mn1 Tb1 98.55(6) 3_755 .
Mn2 Mn1 Tb1 169.47(2) . .
O10 Mn2 O5 95.13(14) . 3_755
O10 Mn2 O9 106.92(14) . .
O5 Mn2 O9 104.88(13) 3_755 .
O10 Mn2 O14 100.58(13) . 3_755
O5 Mn2 O14 154.46(11) 3_755 3_755
O9 Mn2 O14 89.72(11) . 3_755
O10 Mn2 O13 164.80(13) . .
O5 Mn2 O13 85.17(11) 3_755 .
O9 Mn2 O13 87.60(11) . .
O14 Mn2 O13 74.44(9) 3_755 .
O10 Mn2 Mn1 138.07(11) . .
O5 Mn2 Mn1 124.05(9) 3_755 .
O9 Mn2 Mn1 79.12(8) . .
O14 Mn2 Mn1 37.48(7) 3_755 .
O13 Mn2 Mn1 38.88(6) . .
C2 O1 Mn1 123.0(2) . .
C2 O1 Tb1 120.9(2) . .
Mn1 O1 Tb1 105.47(10) . .
C3 O2 Tb1 123.8(3) . .
C6 O3 Tb1 110.7(2) . .
C7 O4 Tb1 105.7(3) . .
C7 O5 Mn2 164.3(3) . 3_755
C7 O5 Tb1 85.0(3) . .
Mn2 O5 Tb1 99.29(12) 3_755 .
C12 O6 Tb1 141.4(3) . .
C17 O8 Mn1 127.0(3) . .
C17 O9 Mn2 131.7(3) . .
C22 O10 Mn2 124.5(3) . .
C22 O11 Tb1 148.1(3) . 3_755
C29 O12 Mn1 120.5(2) . .
C29 O12 Tb1 115.8(2) . .
Mn1 O12 Tb1 105.59(10) . .
C30 O13 Mn1 121.4(2) . .
C30 O13 Mn2 120.0(2) . .
Mn1 O13 Mn2 95.85(10) . .
C30 O13 Mn1 113.8(2) . 3_755
Mn1 O13 Mn1 100.83(10) . 3_755
Mn2 O13 Mn1 101.18(10) . 3_755
C31 O14 Mn1 126.9(2) . 3_755
C31 O14 Mn2 120.3(2) . 3_755
Mn1 O14 Mn2 98.99(11) 3_755 3_755
N1 C1 C2 111.2(3) . .
N1 C1 H1A 109.4 . .
C2 C1 H1A 109.4 . .
N1 C1 H1B 109.4 . .
C2 C1 H1B 109.4 . .
H1A C1 H1B 108.0 . .
O1 C2 C1 109.5(3) . .
O1 C2 H2A 109.8 . .
C1 C2 H2A 109.8 . .
O1 C2 H2B 109.8 . .
C1 C2 H2B 109.8 . .
H2A C2 H2B 108.2 . .
O2 C3 C4 109.0(3) . .
O2 C3 H3A 109.9 . .
C4 C3 H3A 109.9 . .
O2 C3 H3B 109.9 . .
C4 C3 H3B 109.9 . .
H3A C3 H3B 108.3 . .
N1 C4 C3 110.2(4) . .
N1 C4 H4A 109.6 . .
C3 C4 H4A 109.6 . .
N1 C4 H4B 109.6 . .
C3 C4 H4B 109.6 . .
H4A C4 H4B 108.1 . .
N1 C5 C6 112.1(4) . .
N1 C5 H5A 109.2 . .
C6 C5 H5A 109.2 . .
N1 C5 H5B 109.2 . .
C6 C5 H5B 109.2 . .
H5A C5 H5B 107.9 . .
O3 C6 C5 110.7(4) . .
O3 C6 H6A 109.5 . .
C5 C6 H6A 109.5 . .
O3 C6 H6B 109.5 . .
C5 C6 H6B 109.5 . .
H6A C6 H6B 108.1 . .
O5 C7 O4 120.1(4) . .
O5 C7 C8 121.1(4) . .
O4 C7 C8 118.7(4) . .
O5 C7 Tb1 70.2(2) . .
O4 C7 Tb1 50.3(2) . .
C8 C7 Tb1 168.2(3) . .
C10 C8 C11' 125.2(10) . .
C10 C8 C7 113.2(5) . .
C11' C8 C7 120.5(10) . .
C10 C8 C10' 55.6(8) . .
C11' C8 C10' 111.7(8) . .
C7 C8 C10' 109.9(9) . .
C10 C8 C9' 50.2(8) . .
C11' C8 C9' 108.6(8) . .
C7 C8 C9' 98.7(9) . .
C10' C8 C9' 105.8(7) . .
C10 C8 C9 114.2(6) . .
C11' C8 C9 36.5(8) . .
C7 C8 C9 110.0(5) . .
C10' C8 C9 139.1(9) . .
C9' C8 C9 76.6(8) . .
C10 C8 C11 108.6(6) . .
C11' C8 C11 69.6(9) . .
C7 C8 C11 103.9(5) . .
C10' C8 C11 55.2(9) . .
C9' C8 C11 154.4(9) . .
C9 C8 C11 106.1(5) . .
C8 C9 H9A 109.5 . .
C8 C9 H9B 109.5 . .
H9A C9 H9B 109.5 . .
C8 C9 H9C 109.5 . .
H9A C9 H9C 109.5 . .
H9B C9 H9C 109.5 . .
C8 C10 H10A 109.5 . .
C8 C10 H10B 109.5 . .
H10A C10 H10B 109.5 . .
C8 C10 H10C 109.5 . .
H10A C10 H10C 109.5 . .
H10B C10 H10C 109.5 . .
C8 C11 H11A 109.5 . .
C8 C11 H11B 109.5 . .
H11A C11 H11B 109.5 . .
C8 C11 H11C 109.5 . .
H11A C11 H11C 109.5 . .
H11B C11 H11C 109.5 . .
C8 C9' H9'A 109.5 . .
C8 C9' H9'B 109.5 . .
H9'A C9' H9'B 109.5 . .
C8 C9' H9'C 109.5 . .
H9'A C9' H9'C 109.5 . .
H9'B C9' H9'C 109.5 . .
C8 C10' H10D 109.5 . .
C8 C10' H10E 109.5 . .
H10D C10' H10E 109.5 . .
C8 C10' H10F 109.5 . .
H10D C10' H10F 109.5 . .
H10E C10' H10F 109.5 . .
C8 C11' H11D 109.5 . .
C8 C11' H11E 109.5 . .
H11D C11' H11E 109.5 . .
C8 C11' H11F 109.5 . .
H11D C11' H11F 109.5 . .
H11E C11' H11F 109.5 . .
O7 C12 O6 124.2(5) . .
O7 C12 C13 118.7(4) . .
O6 C12 C13 117.1(4) . .
C16' C13 C14 129.5(9) . .
C16' C13 C15 70.9(7) . .
C14 C13 C15 110.6(6) . .
C16' C13 C15' 110.4(7) . .
C14 C13 C15' 68.5(7) . .
C15 C13 C15' 45.4(7) . .
C16' C13 C16 38.1(7) . .
C14 C13 C16 110.9(6) . .
C15 C13 C16 108.7(5) . .
C15' C13 C16 141.1(9) . .
C16' C13 C14' 110.4(7) . .
C14 C13 C14' 39.8(7) . .
C15 C13 C14' 144.5(9) . .
C15' C13 C14' 108.0(7) . .
C16 C13 C14' 77.4(7) . .
C16' C13 C12 114.8(8) . .
C14 C13 C12 113.2(5) . .
C15 C13 C12 104.8(6) . .
C15' C13 C12 106.9(8) . .
C16 C13 C12 108.3(6) . .
C14' C13 C12 106.1(8) . .
C13 C14 H14B 109.5 . .
C13 C14 H14C 109.5 . .
H14B C14 H14C 109.5 . .
C13 C14 H14D 109.5 . .
H14B C14 H14D 109.5 . .
H14C C14 H14D 109.5 . .
C13 C15 H15A 109.5 . .
C13 C15 H15B 109.5 . .
H15A C15 H15B 109.5 . .
C13 C15 H15C 109.5 . .
H15A C15 H15C 109.5 . .
H15B C15 H15C 109.5 . .
C13 C16 H16A 109.5 . .
C13 C16 H16B 109.5 . .
H16A C16 H16B 109.5 . .
C13 C16 H16C 109.5 . .
H16A C16 H16C 109.5 . .
H16B C16 H16C 109.5 . .
C13 C14' H14E 109.5 . .
C13 C14' H14F 109.5 . .
H14E C14' H14F 109.5 . .
C13 C14' H14G 109.5 . .
H14E C14' H14G 109.5 . .
H14F C14' H14G 109.5 . .
C13 C15' H15D 109.5 . .
C13 C15' H15E 109.5 . .
H15D C15' H15E 109.5 . .
C13 C15' H15F 109.5 . .
H15D C15' H15F 109.5 . .
H15E C15' H15F 109.5 . .
C13 C16' H16D 109.5 . .
C13 C16' H16E 109.5 . .
H16D C16' H16E 109.5 . .
C13 C16' H16F 109.5 . .
H16D C16' H16F 109.5 . .
H16E C16' H16F 109.5 . .
O9 C17 O8 123.8(4) . .
O9 C17 C18 117.9(4) . .
O8 C17 C18 118.3(4) . .
C21 C18 C19' 129.8(8) . .
C21 C18 C19 113.3(5) . .
C19' C18 C19 39.6(7) . .
C21 C18 C20' 58.7(7) . .
C19' C18 C20' 112.0(7) . .
C19 C18 C20' 140.8(7) . .
C21 C18 C17 112.4(5) . .
C19' C18 C17 116.5(7) . .
C19 C18 C17 108.4(5) . .
C20' C18 C17 109.8(7) . .
C21 C18 C20 109.6(5) . .
C19' C18 C20 68.0(8) . .
C19 C18 C20 107.6(5) . .
C20' C18 C20 53.3(7) . .
C17 C18 C20 105.3(5) . .
C21 C18 C21' 46.5(7) . .
C19' C18 C21' 107.9(7) . .
C19 C18 C21' 73.4(8) . .
C20' C18 C21' 104.6(7) . .
C17 C18 C21' 105.1(7) . .
C20 C18 C21' 147.4(7) . .
C18 C19 H19A 109.5 . .
C18 C19 H19B 109.5 . .
H19A C19 H19B 109.5 . .
C18 C19 H19C 109.5 . .
H19A C19 H19C 109.5 . .
H19B C19 H19C 109.5 . .
C18 C20 H20A 109.5 . .
C18 C20 H20B 109.5 . .
H20A C20 H20B 109.5 . .
C18 C20 H20C 109.5 . .
H20A C20 H20C 109.5 . .
H20B C20 H20C 109.5 . .
C18 C21 H21A 109.5 . .
C18 C21 H21B 109.5 . .
H21A C21 H21B 109.5 . .
C18 C21 H21C 109.5 . .
H21A C21 H21C 109.5 . .
H21B C21 H21C 109.5 . .
C18 C19' H19D 109.5 . .
C18 C19' H19E 109.5 . .
H19D C19' H19E 109.5 . .
C18 C19' H19F 109.5 . .
H19D C19' H19F 109.5 . .
H19E C19' H19F 109.5 . .
C18 C20' H20D 109.5 . .
C18 C20' H20E 109.5 . .
H20D C20' H20E 109.5 . .
C18 C20' H20F 109.5 . .
H20D C20' H20F 109.5 . .
H20E C20' H20F 109.5 . .
C18 C21' H21D 109.5 . .
C18 C21' H21E 109.5 . .
H21D C21' H21E 109.5 . .
C18 C21' H21F 109.5 . .
H21D C21' H21F 109.5 . .
H21E C21' H21F 109.5 . .
C25 C23 C25' 58.9(7) . .
C25 C23 C24 114.1(6) . .
C25' C23 C24 141.6(8) . .
C25 C23 C22 112.0(5) . .
C25' C23 C22 107.5(7) . .
C24 C23 C22 109.5(6) . .
C25 C23 C26' 134.2(7) . .
C25' C23 C26' 112.4(7) . .
C24 C23 C26' 41.8(6) . .
C22 C23 C26' 113.2(6) . .
C25 C23 C24' 50.8(7) . .
C25' C23 C24' 108.7(7) . .
C24 C23 C24' 69.3(7) . .
C22 C23 C24' 107.3(7) . .
C26' C23 C24' 107.5(7) . .
C25 C23 C26 107.8(6) . .
C25' C23 C26 51.8(7) . .
C24 C23 C26 107.6(6) . .
C22 C23 C26 105.5(5) . .
C26' C23 C26 66.5(7) . .
C24' C23 C26 146.0(8) . .
O11 C22 O10 124.1(4) . .
O11 C22 C23 118.8(4) . .
O10 C22 C23 117.1(4) . .
C23 C24 H24A 109.5 . .
C23 C24 H24B 109.5 . .
H24A C24 H24B 109.5 . .
C23 C24 H24C 109.5 . .
H24A C24 H24C 109.5 . .
H24B C24 H24C 109.5 . .
C23 C25 H25A 109.5 . .
C23 C25 H25B 109.5 . .
H25A C25 H25B 109.5 . .
C23 C25 H25C 109.5 . .
H25A C25 H25C 109.5 . .
H25B C25 H25C 109.5 . .
C23 C26 H26A 109.5 . .
C23 C26 H26B 109.5 . .
H26A C26 H26B 109.5 . .
C23 C26 H26C 109.5 . .
H26A C26 H26C 109.5 . .
H26B C26 H26C 109.5 . .
C23 C24' H24D 109.5 . .
C23 C24' H24E 109.5 . .
H24D C24' H24E 109.5 . .
C23 C24' H24F 109.5 . .
H24D C24' H24F 109.5 . .
H24E C24' H24F 109.5 . .
C23 C25' H25D 109.5 . .
C23 C25' H25E 109.5 . .
H25D C25' H25E 109.5 . .
C23 C25' H25F 109.5 . .
H25D C25' H25F 109.5 . .
H25E C25' H25F 109.5 . .
C23 C26' H26D 109.5 . .
C23 C26' H26E 109.5 . .
H26D C26' H26E 109.5 . .
C23 C26' H26F 109.5 . .
H26D C26' H26F 109.5 . .
H26E C26' H26F 109.5 . .
C28 C27 H27A 109.5 . .
C28 C27 H27B 109.5 . .
H27A C27 H27B 109.5 . .
C28 C27 H27C 109.5 . .
H27A C27 H27C 109.5 . .
H27B C27 H27C 109.5 . .
C29 C28 C31 112.3(3) . .
C29 C28 C30 111.8(3) . .
C31 C28 C30 110.7(3) . .
C29 C28 C27 106.8(3) . .
C31 C28 C27 107.7(3) . .
C30 C28 C27 107.3(3) . .
O12 C29 C28 115.7(3) . .
O12 C29 H29A 108.4 . .
C28 C29 H29A 108.4 . .
O12 C29 H29B 108.4 . .
C28 C29 H29B 108.4 . .
H29A C29 H29B 107.4 . .
O13 C30 C28 114.0(3) . .
O13 C30 H30A 108.8 . .
C28 C30 H30A 108.8 . .
O13 C30 H30B 108.8 . .
C28 C30 H30B 108.8 . .
H30A C30 H30B 107.7 . .
O14 C31 C28 116.1(3) . .
O14 C31 H31A 108.3 . .
C28 C31 H31A 108.3 . .
O14 C31 H31B 108.3 . .
C28 C31 H31B 108.3 . .
H31A C31 H31B 107.4 . .

loop_
_geom_bond_atom_site_label_1
_geom_bond_atom_site_label_2
_geom_bond_distance
_geom_bond_site_symmetry_2
N1 C1 1.472(6) .
N1 C5 1.482(5) .
N1 C4 1.487(5) .
N1 Tb1 2.654(3) .
Tb1 O11 2.313(3) 3_755
Tb1 O6 2.359(3) .
Tb1 O4 2.367(3) .
Tb1 O12 2.386(2) .
Tb1 O1 2.420(3) .
Tb1 O2 2.420(3) .
Tb1 O3 2.488(3) .
Tb1 O5 2.798(4) .
Tb1 C7 2.963(4) .
Tb1 Mn1 3.4533(6) .
Mn1 O1 1.901(2) .
Mn1 O14 1.905(3) 3_755
Mn1 O12 1.936(2) .
Mn1 O13 1.951(2) .
Mn1 O8 2.240(3) .
Mn1 O13 2.249(2) 3_755
Mn1 Mn2 3.0923(8) .
Mn2 O10 2.062(3) .
Mn2 O5 2.117(3) 3_755
Mn2 O9 2.123(3) .
Mn2 O14 2.156(3) 3_755
Mn2 O13 2.208(2) .
O1 C2 1.411(4) .
O2 C3 1.424(5) .
O3 C6 1.422(5) .
O4 C7 1.254(5) .
O5 C7 1.247(5) .
O5 Mn2 2.117(3) 3_755
O6 C12 1.256(5) .
O7 C12 1.243(6) .
O8 C17 1.269(5) .
O9 C17 1.256(5) .
O10 C22 1.255(5) .
O11 C22 1.249(5) .
O11 Tb1 2.313(3) 3_755
O12 C29 1.437(4) .
O13 C30 1.431(4) .
O13 Mn1 2.249(2) 3_755
O14 C31 1.413(5) .
O14 Mn1 1.905(3) 3_755
O14 Mn2 2.156(3) 3_755
C1 C2 1.523(6) .
C1 H1A 0.9700 .
C1 H1B 0.9700 .
C2 H2A 0.9700 .
C2 H2B 0.9700 .
C3 C4 1.493(7) .
C3 H3A 0.9700 .
C3 H3B 0.9700 .
C4 H4A 0.9700 .
C4 H4B 0.9700 .
C5 C6 1.507(7) .
C5 H5A 0.9700 .
C5 H5B 0.9700 .
C6 H6A 0.9700 .
C6 H6B 0.9700 .
C7 C8 1.512(6) .
C8 C10 1.476(7) .
C8 C11' 1.497(9) .
C8 C10' 1.532(9) .
C8 C9' 1.567(9) .
C8 C9 1.515(7) .
C8 C11 1.585(7) .
C9 H9A 0.9600 .
C9 H9B 0.9600 .
C9 H9C 0.9600 .
C10 H10A 0.9600 .
C10 H10B 0.9600 .
C10 H10C 0.9600 .
C11 H11A 0.9600 .
C11 H11B 0.9600 .
C11 H11C 0.9600 .
C9' H9'A 0.9600 .
C9' H9'B 0.9600 .
C9' H9'C 0.9600 .
C10' H10D 0.9600 .
C10' H10E 0.9600 .
C10' H10F 0.9600 .
C11' H11D 0.9600 .
C11' H11E 0.9600 .
C11' H11F 0.9600 .
C12 C13 1.535(7) .
C13 C16' 1.507(8) .
C13 C14 1.507(7) .
C13 C15 1.524(7) .
C13 C15' 1.539(9) .
C13 C16 1.533(7) .
C13 C14' 1.538(8) .
C14 H14B 0.9600 .
C14 H14C 0.9600 .
C14 H14D 0.9600 .
C15 H15A 0.9600 .
C15 H15B 0.9600 .
C15 H15C 0.9600 .
C16 H16A 0.9600 .
C16 H16B 0.9600 .
C16 H16C 0.9600 .
C14' H14E 0.9600 .
C14' H14F 0.9600 .
C14' H14G 0.9600 .
C15' H15D 0.9600 .
C15' H15E 0.9600 .
C15' H15F 0.9600 .
C16' H16D 0.9600 .
C16' H16E 0.9600 .
C16' H16F 0.9600 .
C17 C18 1.534(6) .
C18 C21 1.485(6) .
C18 C19' 1.497(8) .
C18 C19 1.512(7) .
C18 C20' 1.524(8) .
C18 C20 1.563(7) .
C18 C21' 1.589(9) .
C19 H19A 0.9600 .
C19 H19B 0.9600 .
C19 H19C 0.9600 .
C20 H20A 0.9600 .
C20 H20B 0.9600 .
C20 H20C 0.9600 .
C21 H21A 0.9600 .
C21 H21B 0.9600 .
C21 H21C 0.9600 .
C19' H19D 0.9600 .
C19' H19E 0.9600 .
C19' H19F 0.9600 .
C20' H20D 0.9600 .
C20' H20E 0.9600 .
C20' H20F 0.9600 .
C21' H21D 0.9600 .
C21' H21E 0.9600 .
C21' H21F 0.9600 .
C23 C25 1.499(7) .
C23 C25' 1.501(8) .
C23 C24 1.500(7) .
C23 C22 1.516(6) .
C23 C26' 1.516(8) .
C23 C24' 1.560(8) .
C23 C26 1.570(7) .
C24 H24A 0.9600 .
C24 H24B 0.9600 .
C24 H24C 0.9600 .
C25 H25A 0.9600 .
C25 H25B 0.9600 .
C25 H25C 0.9600 .
C26 H26A 0.9600 .
C26 H26B 0.9600 .
C26 H26C 0.9600 .
C24' H24D 0.9600 .
C24' H24E 0.9600 .
C24' H24F 0.9600 .
C25' H25D 0.9600 .
C25' H25E 0.9600 .
C25' H25F 0.9600 .
C26' H26D 0.9600 .
C26' H26E 0.9600 .
C26' H26F 0.9600 .
C27 C28 1.539(5) .
C27 H27A 0.9600 .
C27 H27B 0.9600 .
C27 H27C 0.9600 .
C28 C29 1.524(5) .
C28 C31 1.537(5) .
C28 C30 1.525(5) .
C29 H29A 0.9700 .
C29 H29B 0.9700 .
C30 H30A 0.9700 .
C30 H30B 0.9700 .
C31 H31A 0.9700 .
C31 H31B 0.9700 .
